data_2204289
loop_
_publ_author_name
'S. Ramaswamy'
'B. Sridhar'
'V. Ramakrishnan'
'R. K. Rajaram'

_publ_section_title
;
 Bis(<small>DL</small>-methioninium) sulfate
;
_journal_issue 10
_journal_name_full 'Acta Crystallographica Section E'
_journal_page_first o1691
_journal_page_last o1693
_journal_paper_doi 10.1107/S1600536804021324
_journal_volume 60
_journal_year 2004
_chemical_formula_iupac '2C5 H12 N O2 S +, S O4 2-'
_chemical_formula_moiety '2C5 H12 N O2 S +, S O4 2-'
_chemical_formula_sum 'C10 H24 N2 O8 S3'
_chemical_formula_weight 396.49
_chemical_name_common 'Bis(DL-methioninium) sulfate'
_chemical_name_systematic
;
Bis(DL-methioninium) sulfate
;
_space_group_IT_number 148
_symmetry_cell_setting trigonal
_symmetry_space_group_name_Hall '-R 3'
_symmetry_space_group_name_H-M 'R -3 :H'
_atom_sites_solution_hydrogens geom
_atom_sites_solution_primary direct
_atom_sites_solution_secondary difmap
_audit_creation_method SHELXL-97
_cell_angle_alpha 90.0
_cell_angle_beta 90.0
_cell_angle_gamma 120.0
_cell_formula_units_Z 9
_cell_length_a 10.233(5)
_cell_length_b 10.233(5)
_cell_length_c 44.494(5)
_cell_measurement_reflns_used 25
_cell_measurement_temperature 293(2)
_cell_measurement_theta_max 15.48
_cell_measurement_theta_min 9.69
_cell_volume 4035(3)
_computing_cell_refinement 'CAD-4 EXPRESS'
_computing_data_collection 'CAD-4 EXPRESS (Enraf--Nonius, 1994)'
_computing_data_reduction 'XCAD4 (Harms & Wocadlo, 1995)'
_computing_molecular_graphics 'PLATON (Spek, 1999)'
_computing_publication_material SHELXL97
_computing_structure_refinement 'SHELXL97 (Sheldrick, 1997)'
_computing_structure_solution 'SHELXS97 (Sheldrick, 1997)'
_diffrn_ambient_temperature 293(2)
_diffrn_measured_fraction_theta_full 0.994
_diffrn_measured_fraction_theta_max 0.994
_diffrn_measurement_device_type 'MACH3-Nonius sealed tube'
_diffrn_measurement_method \w-2\q
_diffrn_radiation_monochromator graphite
_diffrn_radiation_source 'fine-focus sealed tube'
_diffrn_radiation_type MoK\a
_diffrn_radiation_wavelength 0.71069
_diffrn_reflns_av_R_equivalents 0.0484
_diffrn_reflns_av_sigmaI/netI 0.0314
_diffrn_reflns_limit_h_max 10
_diffrn_reflns_limit_h_min -12
_diffrn_reflns_limit_k_max 12
_diffrn_reflns_limit_k_min -1
_diffrn_reflns_limit_l_max 52
_diffrn_reflns_limit_l_min -52
_diffrn_reflns_number 5569
_diffrn_reflns_theta_full 25.00
_diffrn_reflns_theta_max 25.00
_diffrn_reflns_theta_min 2.34
_diffrn_standards_decay_% 0
_diffrn_standards_interval_time 60
_diffrn_standards_number 3
_exptl_absorpt_coefficient_mu 0.452
_exptl_absorpt_correction_T_max 0.935
_exptl_absorpt_correction_T_min 0.897
_exptl_absorpt_correction_type '\y scan'
_exptl_absorpt_process_details '(North et al., 1968)'
_exptl_crystal_colour colourless
_exptl_crystal_density_diffrn 1.467
_exptl_crystal_density_meas 1.465
_exptl_crystal_density_method 'Flotation technique using mixture of carbon tetrachloride and xylene'
_exptl_crystal_description Block
_exptl_crystal_F_000 1890
_exptl_crystal_size_max 0.3
_exptl_crystal_size_mid 0.2
_exptl_crystal_size_min 0.15
_refine_diff_density_max 0.664
_refine_diff_density_min -0.354
_refine_ls_extinction_coef none
_refine_ls_extinction_expression Fc^*^=kFc[1+0.001xFc^2^\l^3^/sin(2\q)]^-1/4^
_refine_ls_extinction_method SHELXL97
_refine_ls_goodness_of_fit_ref 1.134
_refine_ls_hydrogen_treatment constr
_refine_ls_matrix_type full
_refine_ls_number_parameters 124
_refine_ls_number_reflns 1576
_refine_ls_number_restraints 16
_refine_ls_restrained_S_all 1.268
_refine_ls_R_factor_all 0.0719
_refine_ls_R_factor_gt 0.0608
_refine_ls_shift/su_max <0.003
_refine_ls_shift/su_mean 0.000
_refine_ls_structure_factor_coef Fsqd
_refine_ls_weighting_details 'w=1/[\s^2^(Fo^2^)+(0.0850P)^2^+13.3806P] where P=(Fo^2^+2Fc^2^)/3'
_refine_ls_weighting_scheme calc
_refine_ls_wR_factor_gt 0.1685
_refine_ls_wR_factor_ref 0.1780
_reflns_number_gt 1332
_reflns_number_total 1584
_reflns_threshold_expression 'I > 2\s(I)'
_cod_data_source_file ci6427.cif
_cod_data_source_block I
_cod_depositor_comments
;
The following automatic conversions were performed:
'_symmetry_cell_setting' value 'Trigonal' changed to 'trigonal' according
to '/home/saulius/struct/CIF-dictionaries/cif_core.dic' dictionary named
'cif_core.dic' version 2.4.1 from 2010-06-29.

Automatic conversion script
Id: cif_fix_enum 1527 2010-12-29 10:47:43Z saulius 

The following automatic conversions were performed:

'_symmetry_cell_setting' value 'Trigonal' changed to 'trigonal'
according to /home/saulius/struct/CIF-dictionaries/cif_core.dic
dictionary named 'cif_core.dic' version 2.4.1 from 2010-06-29.

Automatic conversion script
Id: cif_fix_values 1715 2011-07-08 13:25:40Z adriana 

The following automatic conversions were performed:

'_refine_ls_weighting_scheme' value 'calc
w=1/[\s^2^(Fo^2^)+(0.0850P)^2^+13.3806P] where P=(Fo^2^+2Fc^2^)/3'
was changed to 'calc'. New tag '_refine_ls_weighting_details' was
created. The value of the new tag was set to
'w=1/[\s^2^(Fo^2^)+(0.0850P)^2^+13.3806P] where P=(Fo^2^+2Fc^2^)/3'.

Automatic conversion script
Id: cif_fix_values 3143 2015-03-26 13:38:13Z robertas 
;
_cod_original_sg_symbol_H-M 'R -3'
_cod_database_code 2204289

loop_
_symmetry_equiv_pos_as_xyz
'x, y, z'
'-y, x-y, z'
'-x+y, -x, z'
'x+2/3, y+1/3, z+1/3'
'-y+2/3, x-y+1/3, z+1/3'
'-x+y+2/3, -x+1/3, z+1/3'
'x+1/3, y+2/3, z+2/3'
'-y+1/3, x-y+2/3, z+2/3'
'-x+y+1/3, -x+2/3, z+2/3'
'-x, -y, -z'
'y, -x+y, -z'
'x-y, x, -z'
'-x+2/3, -y+1/3, -z+1/3'
'y+2/3, -x+y+1/3, -z+1/3'
'x-y+2/3, x+1/3, -z+1/3'
'-x+1/3, -y+2/3, -z+2/3'
'y+1/3, -x+y+2/3, -z+2/3'
'x-y+1/3, x+2/3, -z+2/3'

loop_
_atom_site_label
_atom_site_fract_x
_atom_site_fract_y
_atom_site_fract_z
_atom_site_U_iso_or_equiv
_atom_site_adp_type
_atom_site_calc_flag
_atom_site_refinement_flags
_atom_site_occupancy
_atom_site_disorder_assembly
_atom_site_disorder_group
_atom_site_type_symbol
S1 0.5952(5) -0.0821(5) 0.19158(8) 0.1213(17) Uani d PD 0.556(5) A 1 S
S1' 0.6555(5) 0.1059(5) 0.20543(8) 0.1037(18) Uani d PD 0.444(5) A 2 S
O1 0.3105(3) -0.0777(3) 0.30396(7) 0.0528(8) Uani d . 1 . . O
O2 0.3511(3) 0.0639(4) 0.26343(7) 0.0585(9) Uani d . 1 . . O
H2A 0.2738 0.0624 0.2689 0.070 Uiso calc R 1 . . H
N1 0.5857(3) -0.0387(4) 0.30463(7) 0.0436(8) Uani d . 1 . . N
H1A 0.5090 -0.1227 0.3121 0.065 Uiso calc R 1 . . H
H1B 0.6145 0.0359 0.3179 0.065 Uiso calc R 1 . . H
H1C 0.6625 -0.0538 0.3008 0.065 Uiso calc R 1 . . H
C1 0.3868(4) -0.0080(4) 0.28296(9) 0.0404(9) Uani d . 1 . . C
C2 0.5376(4) 0.0022(5) 0.27645(9) 0.0460(10) Uani d . 1 . . C
H2 0.6111 0.1077 0.2719 0.055 Uiso calc R 1 . . H
C3 0.5367(6) -0.0921(7) 0.25088(10) 0.0656(13) Uani d . 1 A . C
H3A 0.4538 -0.1943 0.2536 0.079 Uiso calc R 1 . . H
H3B 0.6296 -0.0957 0.2513 0.079 Uiso calc R 1 . . H
C4 0.5214(9) -0.0366(11) 0.22050(13) 0.114(3) Uani d DU 1 . . C
H4A 0.5689 0.0725 0.2213 0.137 Uiso calc PR 0.556(5) A 1 H
H4B 0.4149 -0.0761 0.2165 0.137 Uiso calc PR 0.556(5) A 1 H
H4C 0.4386 -0.0180 0.2218 0.137 Uiso d PR 0.444(5) A 2 H
H4D 0.4919 -0.1188 0.2068 0.137 Uiso d PR 0.444(5) A 2 H
C5 0.7907(10) 0.0228(14) 0.1990(2) 0.162(4) Uani d DU 1 . . C
H5A 0.8447 0.0050 0.1834 0.195 Uiso calc PR 0.556(5) A 1 H
H5B 0.8112 -0.0080 0.2180 0.195 Uiso calc PR 0.556(5) A 1 H
H5C 0.8224 0.1283 0.1997 0.195 Uiso calc PR 0.556(5) A 1 H
H5D 0.8824 0.0981 0.1897 0.195 Uiso d PR 0.444(5) A 2 H
H5E 0.7422 -0.0641 0.1863 0.195 Uiso d PR 0.444(5) A 2 H
H5F 0.8132 -0.0051 0.2181 0.195 Uiso d PR 0.444(5) A 2 H
S2 0.6667 0.3333 0.3333 0.0364(6) Uani d S 1 . . S
O21 0.6667 0.3333 0.3665(2) 0.057(3) Uani d SP 0.50 . . O
O22 0.5118(6) 0.2406(7) 0.32223(14) 0.0591(16) Uani d P 0.50 . . O
S3 1.0000 0.0000 0.29659(3) 0.0332(5) Uani d S 1 . . S
O31 1.0000 0.0000 0.32923(11) 0.0555(13) Uani d S 1 . . O
O32 0.8842(3) 0.0329(3) 0.28512(7) 0.0468(8) Uani d . 1 . . O

loop_
_atom_site_aniso_label
_atom_site_aniso_U_11
_atom_site_aniso_U_22
_atom_site_aniso_U_33
_atom_site_aniso_U_12
_atom_site_aniso_U_13
_atom_site_aniso_U_23
S1 0.154(4) 0.135(3) 0.091(2) 0.085(3) -0.014(2) -0.032(2)
S1' 0.105(3) 0.111(3) 0.074(2) 0.037(3) 0.002(2) 0.020(2)
O1 0.0344(14) 0.0509(17) 0.0727(19) 0.0209(13) 0.0087(13) 0.0169(14)
O2 0.0535(18) 0.078(2) 0.0657(18) 0.0495(17) 0.0121(14) 0.0200(16)
N1 0.0331(16) 0.0401(17) 0.062(2) 0.0217(14) -0.0071(14) -0.0111(14)
C1 0.0342(19) 0.0344(18) 0.055(2) 0.0191(16) -0.0017(17) -0.0011(16)
C2 0.040(2) 0.045(2) 0.062(2) 0.0273(18) 0.0059(17) 0.0075(18)
C3 0.064(3) 0.085(4) 0.064(3) 0.050(3) 0.000(2) -0.007(2)
C4 0.115(5) 0.196(7) 0.076(4) 0.111(5) 0.003(4) 0.006(4)
C5 0.124(6) 0.218(9) 0.136(6) 0.079(6) 0.037(5) 0.004(6)
S2 0.0216(7) 0.0216(7) 0.0660(15) 0.0108(3) 0.000 0.000
O21 0.056(4) 0.056(4) 0.059(6) 0.0281(19) 0.000 0.000
O22 0.024(3) 0.050(3) 0.087(4) 0.006(2) -0.007(3) 0.003(3)
S3 0.0217(5) 0.0217(5) 0.0563(10) 0.0109(3) 0.000 0.000
O31 0.0538(19) 0.0538(19) 0.059(3) 0.0269(9) 0.000 0.000
O32 0.0280(13) 0.0321(13) 0.084(2) 0.0176(11) -0.0034(12) 0.0057(12)

loop_
_atom_type_symbol
_atom_type_description
_atom_type_scat_dispersion_real
_atom_type_scat_dispersion_imag
_atom_type_scat_source
C C 0.0033 0.0016 'International Tables Vol C Tables 4.2.6.8 and 6.1.1.4'
H H 0.0000 0.0000 'International Tables Vol C Tables 4.2.6.8 and 6.1.1.4'
N N 0.0061 0.0033 'International Tables Vol C Tables 4.2.6.8 and 6.1.1.4'
O O 0.0106 0.0060 'International Tables Vol C Tables 4.2.6.8 and 6.1.1.4'
S S 0.1246 0.1234 'International Tables Vol C Tables 4.2.6.8 and 6.1.1.4'

loop_
_geom_angle_atom_site_label_1
_geom_angle_atom_site_label_2
_geom_angle_atom_site_label_3
_geom_angle_site_symmetry_1
_geom_angle_site_symmetry_3
_geom_angle
_geom_angle_publ_flag
C4 S1 C5 . . 102.6(5) ?
C4 S1' C5 . . 97.9(5) ?
C1 O2 H2A . . 109.5 ?
C2 N1 H1A . . 109.5 ?
C2 N1 H1B . . 109.5 ?
H1A N1 H1B . . 109.5 ?
C2 N1 H1C . . 109.5 ?
H1A N1 H1C . . 109.5 ?
H1B N1 H1C . . 109.5 ?
O1 C1 O2 . . 124.9(3) ?
O1 C1 C2 . . 121.8(3) y
O2 C1 C2 . . 113.3(3) y
N1 C2 C3 . . 111.1(3) ?
N1 C2 C1 . . 106.7(3) ?
C3 C2 C1 . . 115.0(4) ?
N1 C2 H2 . . 107.9 ?
C3 C2 H2 . . 107.9 ?
C1 C2 H2 . . 107.9 ?
C2 C3 C4 . . 114.2(5) ?
C2 C3 H3A . . 108.7 ?
C4 C3 H3A . . 108.7 ?
C2 C3 H3B . . 108.7 ?
C4 C3 H3B . . 108.7 ?
H3A C3 H3B . . 107.6 ?
C3 C4 S1' . . 121.8(6) ?
C3 C4 S1 . . 116.1(5) ?
C3 C4 H4A . . 108.3 ?
S1 C4 H4A . . 108.3 ?
C3 C4 H4B . . 108.3 ?
S1' C4 H4B . . 126.0 ?
S1 C4 H4B . . 108.3 ?
H4A C4 H4B . . 107.4 ?
C3 C4 H4C . . 106.8 ?
S1' C4 H4C . . 106.9 ?
S1 C4 H4C . . 132.1 ?
C3 C4 H4D . . 106.8 ?
S1' C4 H4D . . 106.7 ?
H4C C4 H4D . . 107.0 ?
S1 C5 H5A . . 109.5 ?
S1 C5 H5B . . 109.5 ?
S1' C5 H5B . . 109.3 ?
H5A C5 H5B . . 109.5 ?
S1 C5 H5C . . 109.5 ?
H5A C5 H5C . . 109.5 ?
H5B C5 H5C . . 109.5 ?
S1' C5 H5D . . 109.3 ?
H5B C5 H5D . . 110.7 ?
S1' C5 H5E . . 109.6 ?
H5B C5 H5E . . 108.3 ?
H5D C5 H5E . . 109.6 ?
S1' C5 H5F . . 109.0 ?
H5A C5 H5F . . 109.7 ?
H5C C5 H5F . . 108.0 ?
H5D C5 H5F . . 109.6 ?
H5E C5 H5F . . 109.7 ?
O22 S2 O22 2_655 . 109.3(3) ?
O22 S2 O22 2_655 3_665 109.3(3) ?
O22 S2 O22 . 3_665 109.3(3) ?
O22 S2 O22 2_655 16_655 70.7(3) ?
O22 S2 O22 . 16_655 179.995(2) ?
O22 S2 O22 3_665 16_655 70.7(3) ?
O22 S2 O22 2_655 18_545 70.7(3) ?
O22 S2 O22 . 18_545 70.7(3) ?
O22 S2 O22 3_665 18_545 180.0(5) ?
O22 S2 O22 16_655 18_545 109.3(3) ?
O22 S2 O22 2_655 17 179.996(5) ?
O22 S2 O22 . 17 70.7(3) ?
O22 S2 O22 3_665 17 70.7(3) ?
O22 S2 O22 16_655 17 109.3(3) ?
O22 S2 O22 18_545 17 109.3(3) ?
O22 S2 O21 2_655 16_655 70.3(2) ?
O22 S2 O21 . 16_655 70.3(2) ?
O22 S2 O21 3_665 16_655 70.3(2) ?
O22 S2 O21 16_655 16_655 109.7(2) ?
O22 S2 O21 18_545 16_655 109.7(2) ?
O22 S2 O21 17 16_655 109.7(2) ?
O22 S2 O21 2_655 . 109.7(2) ?
O22 S2 O21 . . 109.7(2) ?
O22 S2 O21 3_665 . 109.7(2) ?
O22 S2 O21 16_655 . 70.3(2) ?
O22 S2 O21 18_545 . 70.3(2) ?
O22 S2 O21 17 . 70.3(2) ?
O21 S2 O21 16_655 . 179.9980(10) ?
S2 O21 O22 . 18_545 54.6(3) ?
S2 O21 O22 . 16_655 54.6(3) ?
O22 O21 O22 18_545 16_655 89.8(5) ?
S2 O21 O22 . 17 54.6(3) ?
O22 O21 O22 18_545 17 89.8(5) ?
O22 O21 O22 16_655 17 89.8(5) ?
S2 O22 O21 . 16_655 55.1(3) ?
S2 O22 O22 . 17 54.63(13) ?
O21 O22 O22 16_655 17 90.3(3) ?
S2 O22 O22 . 18_545 54.63(13) ?
O21 O22 O22 16_655 18_545 90.3(3) ?
O22 O22 O22 17 18_545 89.5(5) ?
O31 S3 O32 . 2_645 110.24(13) ?
O31 S3 O32 . . 110.24(13) ?
O32 S3 O32 2_645 . 108.69(13) ?
O31 S3 O32 . 3_765 110.24(13) ?
O32 S3 O32 2_645 3_765 108.69(13) ?
O32 S3 O32 . 3_765 108.69(13) ?

loop_
_geom_bond_atom_site_label_1
_geom_bond_atom_site_label_2
_geom_bond_site_symmetry_2
_geom_bond_distance
_geom_bond_publ_flag
S1 C4 . 1.672(7) ?
S1 C5 . 1.765(10) ?
S1' C4 . 1.568(9) ?
S1' C5 . 1.974(11) ?
O1 C1 . 1.198(5) y
O2 C1 . 1.303(5) y
O2 H2A . 0.82 ?
N1 C2 . 1.482(5) ?
N1 H1A . 0.89 ?
N1 H1B . 0.89 ?
N1 H1C . 0.89 ?
C1 C2 . 1.522(5) ?
C2 C3 . 1.489(6) ?
C2 H2 . 0.98 ?
C3 C4 . 1.504(8) ?
C3 H3A . 0.97 ?
C3 H3B . 0.97 ?
C4 H4A . 0.97 ?
C4 H4B . 0.97 ?
C4 H4C . 0.96 ?
C4 H4D . 0.96 ?
C5 H5A . 0.96 ?
C5 H5B . 0.96 ?
C5 H5C . 0.96 ?
C5 H5D . 0.96 ?
C5 H5E . 0.96 ?
C5 H5F . 0.96 ?
S2 O22 2_655 1.467(5) ?
S2 O22 . 1.467(5) ?
S2 O22 3_665 1.467(5) ?
S2 O22 16_655 1.467(5) ?
S2 O22 18_545 1.467(5) ?
S2 O22 17 1.467(5) ?
S2 O21 16_655 1.476(10) ?
S2 O21 . 1.475(10) ?
O21 O22 18_545 1.694(8) ?
O21 O22 16_655 1.694(8) ?
O21 O22 17 1.694(8) ?
O22 O21 16_655 1.694(8) ?
O22 O22 17 1.699(8) ?
O22 O22 18_545 1.699(8) ?
S3 O31 . 1.452(5) ?
S3 O32 2_645 1.475(2) ?
S3 O32 . 1.475(2) ?
S3 O32 3_765 1.475(2) ?

loop_
_geom_hbond_atom_site_label_D
_geom_hbond_atom_site_label_H
_geom_hbond_atom_site_label_A
_geom_hbond_site_symmetry_A
_geom_hbond_distance_DH
_geom_hbond_distance_HA
_geom_hbond_distance_DA
_geom_hbond_angle_DHA
O2 H2A O32 3_665 0.82 1.78 2.570(4) 162
N1 H1A O31 16_645 0.89 2.30 3.179(4) 172
N1 H1B O22 18_545 0.89 1.92 2.772(7) 160
N1 H1B O22 2_655 0.89 2.11 2.862(7) 141
N1 H1C O32 . 0.89 2.10 2.895(4) 148
N1 H1C O1 3_655 0.89 2.41 2.924(4) 117

loop_
_geom_torsion_atom_site_label_1
_geom_torsion_atom_site_label_2
_geom_torsion_atom_site_label_3
_geom_torsion_atom_site_label_4
_geom_torsion_site_symmetry_1
_geom_torsion_site_symmetry_4
_geom_torsion
_geom_torsion_publ_flag
O1 C1 C2 N1 . . -18.9(5) y
O2 C1 C2 N1 . . 161.9(3) y
O1 C1 C2 C3 . . 104.8(5) ?
O2 C1 C2 C3 . . -74.4(5) ?
N1 C2 C3 C4 . . -167.7(5) y
C1 C2 C3 C4 . . 70.9(6) ?
C2 C3 C4 S1' . . 74.1(7) y
C2 C3 C4 S1 . . 153.2(5) y
C5 S1' C4 C3 . . 66.7(7) y
C5 S1' C4 S1 . . -41.1(4) ?
C5 S1 C4 C3 . . -67.5(8) ?
C5 S1 C4 S1' . . 48.3(5) ?
C4 S1 C5 S1' . . -40.6(4) ?
C4 S1' C5 S1 . . 43.1(4) ?
O22 S2 O21 O22 2_655 18_545 -60.000(2) ?
O22 S2 O21 O22 . 18_545 60.000(2) ?
O22 S2 O21 O22 3_665 18_545 180.000(2) ?
O22 S2 O21 O22 16_655 18_545 -119.998(2) ?
O22 S2 O21 O22 17 18_545 120.000(2) ?
O22 S2 O21 O22 2_655 16_655 59.9980(10) ?
O22 S2 O21 O22 . 16_655 179.9980(10) ?
O22 S2 O21 O22 3_665 16_655 -60.0020(10) ?
O22 S2 O21 O22 2_655 17 180.000(6) ?
O22 S2 O21 O22 . 17 -60.000(6) ?
O22 S2 O21 O22 3_665 17 60.000(6) ?
O22 S2 O21 O22 18_545 17 -120.000(6) ?
O22 S2 O22 O21 2_655 16_655 -59.7(3) ?
O22 S2 O22 O21 3_665 16_655 59.7(3) ?
O22 S2 O22 O21 18_545 16_655 -120.3(3) ?
O22 S2 O22 O21 17 16_655 120.3(3) ?
O21 S2 O22 O21 . 16_655 180.002(2) ?
O22 S2 O22 O22 2_655 17 180.003(2) ?
O22 S2 O22 O22 3_665 17 -60.5(6) ?
O22 S2 O22 O22 18_545 17 119.5(6) ?
O21 S2 O22 O22 . 17 59.7(3) ?
O22 S2 O22 O22 2_655 18_545 60.5(6) ?
O22 S2 O22 O22 3_665 18_545 180.0 ?
O22 S2 O22 O22 17 18_545 -119.5(6) ?
O21 S2 O22 O22 16_655 18_545 120.3(3) ?
O21 S2 O22 O22 . 18_545 -59.7(3) ?
